data_7130233
loop_
_publ_author_name
'Dettling, Lea'
'Papke, Martin'
'Sklorz, Julian'
'Buzsaki, Daniel'
'Kelemen, Zsolt'
'Weber, Manuela'
'Nyulaszi, Laszlo'
'Muller, Christian'

_publ_section_title
;
 A New Access to Diazaphospholes via Cycloaddition-Cycloreversion
 Reactions on Triazaphospholes
;
_journal_name_full 'Chemical Communications'
_journal_paper_doi 10.1039/D2CC02269A
_journal_year 2022
_chemical_formula_sum 'C22 H26 N3 O5 P W'
_chemical_formula_weight 627.28
_space_group_crystal_system triclinic
_space_group_IT_number 2
_space_group_name_Hall '-P 1'
_space_group_name_H-M_alt 'P -1'
_atom_sites_solution_hydrogens geom
_audit_creation_method SHELXL-2018/3
_audit_update_record
;
2022-05-30 deposited with the CCDC.	2022-06-15 downloaded from the CCDC.
;
_cell_angle_alpha 112.5214(6)
_cell_angle_beta 102.9855(5)
_cell_angle_gamma 91.3575(5)
_cell_formula_units_Z 4
_cell_length_a 11.1075(2)
_cell_length_b 14.6470(2)
_cell_length_c 16.9008(3)
_cell_measurement_reflns_used 9661
_cell_measurement_temperature 100(2)
_cell_measurement_theta_max 30.55
_cell_measurement_theta_min 2.40
_cell_volume 2456.50(7)
_computing_cell_refinement 'Bruker SAINT'
_computing_data_collection 'Bruker APEX3'
_computing_data_reduction 'Bruker SAINT'
_computing_structure_refinement 'SHELXL-2018/3 (Sheldrick, 2018)'
_computing_structure_solution 'SHELXT 2018/2 (Sheldrick, 2018)'
_diffrn_ambient_temperature 100(2)
_diffrn_measured_fraction_theta_full 1.000
_diffrn_measured_fraction_theta_max 0.998
_diffrn_measurement_device_type 'Bruker Photon CMOS Detector, D8 Venture'
_diffrn_measurement_method '\f and \w scans'
_diffrn_radiation_type MoK\a
_diffrn_radiation_wavelength 0.71073
_diffrn_reflns_av_R_equivalents 0.0425
_diffrn_reflns_av_unetI/netI 0.0292
_diffrn_reflns_Laue_measured_fraction_full 1.000
_diffrn_reflns_Laue_measured_fraction_max 0.998
_diffrn_reflns_limit_h_max 14
_diffrn_reflns_limit_h_min -13
_diffrn_reflns_limit_k_max 19
_diffrn_reflns_limit_k_min -19
_diffrn_reflns_limit_l_max 22
_diffrn_reflns_limit_l_min -22
_diffrn_reflns_number 68480
_diffrn_reflns_point_group_measured_fraction_full 1.000
_diffrn_reflns_point_group_measured_fraction_max 0.998
_diffrn_reflns_theta_full 25.242
_diffrn_reflns_theta_max 28.282
_diffrn_reflns_theta_min 1.896
_diffrn_source 'sealed tube'
_exptl_absorpt_coefficient_mu 4.804
_exptl_absorpt_correction_T_max 0.4010
_exptl_absorpt_correction_T_min 0.2195
_exptl_absorpt_correction_type multi-scan
_exptl_absorpt_process_details
;
SADABS-2016/2 (Bruker,2016/2) was used for absorption correction.
wR2(int) was 0.1252 before and 0.0583 after correction.
The Ratio of minimum to maximum transmission is 0.5474.
The \l/2 correction factor is Not present.
;
_exptl_crystal_colour yellow
_exptl_crystal_density_diffrn 1.696
_exptl_crystal_description plate
_exptl_crystal_F_000 1232
_exptl_crystal_size_max 0.400
_exptl_crystal_size_mid 0.340
_exptl_crystal_size_min 0.090
_exptl_transmission_factor_max 0.4010
_exptl_transmission_factor_min 0.2195
_refine_diff_density_max 1.151
_refine_diff_density_min -1.221
_refine_diff_density_rms 0.087
_refine_ls_extinction_method none
_refine_ls_goodness_of_fit_ref 1.040
_refine_ls_hydrogen_treatment constr
_refine_ls_matrix_type full
_refine_ls_number_parameters 591
_refine_ls_number_reflns 12174
_refine_ls_number_restraints 0
_refine_ls_restrained_S_all 1.040
_refine_ls_R_factor_all 0.0220
_refine_ls_R_factor_gt 0.0192
_refine_ls_shift/su_max 0.004
_refine_ls_shift/su_mean 0.000
_refine_ls_structure_factor_coef Fsqd
_refine_ls_weighting_details 'w=1/[\s^2^(Fo^2^)+(0.0125P)^2^+1.6662P] where P=(Fo^2^+2Fc^2^)/3'
_refine_ls_weighting_scheme calc
_refine_ls_wR_factor_gt 0.0440
_refine_ls_wR_factor_ref 0.0452
_reflns_Friedel_coverage 0.000
_reflns_number_gt 11237
_reflns_number_total 12174
_reflns_threshold_expression 'I > 2\s(I)'
_cod_data_source_file d2cc02269a2.cif
_cod_data_source_block LD1209
_cod_database_code 7130233
_shelx_shelxl_version_number 2018/3
_shelx_space_group_comment
;
The symmetry employed for this shelxl refinement is uniquely defined
by the following loop, which should always be used as a source of
symmetry information in preference to the above space-group names.
They are only intended as comments.
;
_shelx_estimated_absorpt_t_min 0.250
_shelx_estimated_absorpt_t_max 0.672

loop_
_space_group_symop_operation_xyz
'x, y, z'
'-x, -y, -z'

loop_
_atom_site_label
_atom_site_type_symbol
_atom_site_fract_x
_atom_site_fract_y
_atom_site_fract_z
_atom_site_U_iso_or_equiv
_atom_site_adp_type
_atom_site_occupancy
_atom_site_site_symmetry_order
_atom_site_calc_flag
_atom_site_refinement_flags_posn
_atom_site_refinement_flags_adp
_atom_site_refinement_flags_occupancy
_atom_site_disorder_assembly
_atom_site_disorder_group
W1 W 0.47619(2) 0.69029(2) 0.14882(2) 0.01778(3) Uani 1 1 d . . . . .
P1 P 0.38485(5) 0.71329(4) 0.27340(3) 0.01369(10) Uani 1 1 d . . . . .
O1 O 0.69454(19) 0.85319(16) 0.29445(14) 0.0439(5) Uani 1 1 d . . . . .
O2 O 0.3278(2) 0.84870(15) 0.09229(13) 0.0413(5) Uani 1 1 d . . . . .
O3 O 0.6058(2) 0.67284(16) -0.00300(15) 0.0494(6) Uani 1 1 d . . . . .
O4 O 0.26357(18) 0.51938(15) 0.00889(13) 0.0378(4) Uani 1 1 d . . . . .
O5 O 0.6228(2) 0.51304(16) 0.16697(14) 0.0448(5) Uani 1 1 d . . . . .
N1 N 0.27698(15) 0.78786(12) 0.30406(11) 0.0133(3) Uani 1 1 d . . . . .
N2 N 0.25121(17) 0.79379(14) 0.38060(12) 0.0186(4) Uani 1 1 d . . . . .
N3 N 0.31866(17) 0.73912(14) 0.41370(12) 0.0190(4) Uani 1 1 d . . . . .
C1 C 0.39858(19) 0.69022(15) 0.36675(13) 0.0147(4) Uani 1 1 d . . . . .
C2 C 0.21711(19) 0.85122(15) 0.26332(13) 0.0138(4) Uani 1 1 d . . . . .
C3 C 0.27489(19) 0.94834(15) 0.29141(14) 0.0163(4) Uani 1 1 d . . . . .
C4 C 0.2159(2) 1.00821(16) 0.25112(15) 0.0195(4) Uani 1 1 d . . . . .
H4 H 0.252319 1.074509 0.268508 0.023 Uiso 1 1 calc R U . . .
C5 C 0.1053(2) 0.97251(16) 0.18632(15) 0.0207(4) Uani 1 1 d . . . . .
H5 H 0.067112 1.014074 0.159040 0.025 Uiso 1 1 calc R U . . .
C6 C 0.0496(2) 0.87644(16) 0.16082(14) 0.0196(4) Uani 1 1 d . . . . .
H6 H -0.026945 0.853110 0.116655 0.024 Uiso 1 1 calc R U . . .
C7 C 0.10430(19) 0.81390(15) 0.19902(14) 0.0161(4) Uani 1 1 d . . . . .
C8 C 0.3946(2) 0.98988(16) 0.36439(16) 0.0226(5) Uani 1 1 d . . . . .
H8 H 0.434477 0.932473 0.372457 0.027 Uiso 1 1 calc R U . . .
C9 C 0.4874(3) 1.0488(2) 0.3419(2) 0.0387(7) Uani 1 1 d . . . . .
H9A H 0.501496 1.007801 0.284220 0.058 Uiso 1 1 calc R U . . .
H9B H 0.566381 1.067004 0.387438 0.058 Uiso 1 1 calc R U . . .
H9C H 0.453925 1.109303 0.339725 0.058 Uiso 1 1 calc R U . . .
C10 C 0.3636(3) 1.05398(19) 0.45120(17) 0.0339(6) Uani 1 1 d . . . . .
H10A H 0.318397 1.107884 0.443515 0.051 Uiso 1 1 calc R U . . .
H10B H 0.440844 1.082400 0.497979 0.051 Uiso 1 1 calc R U . . .
H10C H 0.311722 1.012737 0.467738 0.051 Uiso 1 1 calc R U . . .
C11 C 0.0400(2) 0.70986(16) 0.17158(15) 0.0201(4) Uani 1 1 d . . . . .
H11 H 0.099121 0.672973 0.198415 0.024 Uiso 1 1 calc R U . . .
C12 C 0.0063(3) 0.65284(19) 0.07185(17) 0.0329(6) Uani 1 1 d . . . . .
H12A H -0.058371 0.683659 0.044400 0.049 Uiso 1 1 calc R U . . .
H12B H -0.024890 0.583616 0.057041 0.049 Uiso 1 1 calc R U . . .
H12C H 0.080252 0.654412 0.049692 0.049 Uiso 1 1 calc R U . . .
C13 C -0.0756(3) 0.7148(2) 0.2074(2) 0.0377(6) Uani 1 1 d . . . . .
H13A H -0.134629 0.751453 0.182567 0.057 Uiso 1 1 calc R U . . .
H13B H -0.051363 0.748883 0.272060 0.057 Uiso 1 1 calc R U . . .
H13C H -0.114814 0.647084 0.190413 0.057 Uiso 1 1 calc R U . . .
C14 C 0.4846(2) 0.62601(15) 0.39980(14) 0.0174(4) Uani 1 1 d . . . . .
C15 C 0.4426(2) 0.51583(16) 0.33918(16) 0.0258(5) Uani 1 1 d . . . . .
H15A H 0.442141 0.505128 0.278211 0.039 Uiso 1 1 calc R U . . .
H15B H 0.358554 0.497274 0.341639 0.039 Uiso 1 1 calc R U . . .
H15C H 0.500171 0.474713 0.358974 0.039 Uiso 1 1 calc R U . . .
C16 C 0.4820(2) 0.64336(18) 0.49458(15) 0.0262(5) Uani 1 1 d . . . . .
H16A H 0.397300 0.624999 0.495849 0.039 Uiso 1 1 calc R U . . .
H16B H 0.508536 0.713795 0.533189 0.039 Uiso 1 1 calc R U . . .
H16C H 0.538701 0.602385 0.515425 0.039 Uiso 1 1 calc R U . . .
C17 C 0.6180(2) 0.65398(18) 0.39942(16) 0.0240(5) Uani 1 1 d . . . . .
H17A H 0.621661 0.641738 0.338837 0.036 Uiso 1 1 calc R U . . .
H17B H 0.673673 0.613479 0.421761 0.036 Uiso 1 1 calc R U . . .
H17C H 0.644224 0.724619 0.437422 0.036 Uiso 1 1 calc R U . . .
C18 C 0.6172(2) 0.79591(19) 0.24122(18) 0.0292(5) Uani 1 1 d . . . . .
C19 C 0.3797(2) 0.79452(19) 0.11691(16) 0.0274(5) Uani 1 1 d . . . . .
C20 C 0.5592(3) 0.67940(19) 0.05238(18) 0.0306(6) Uani 1 1 d . . . . .
C21 C 0.3377(2) 0.58188(18) 0.05968(15) 0.0237(5) Uani 1 1 d . . . . .
C22 C 0.5705(2) 0.57796(19) 0.16362(16) 0.0273(5) Uani 1 1 d . . . . .
W1B W 0.76535(2) 0.17700(2) 0.16632(2) 0.01653(3) Uani 1 1 d . . . . .
P1B P 0.95569(5) 0.21210(4) 0.28371(3) 0.01324(10) Uani 1 1 d . . . . .
O1B O 0.91194(17) 0.07696(14) 0.02002(12) 0.0311(4) Uani 1 1 d . . . . .
O2B O 0.81014(19) 0.36284(14) 0.11789(13) 0.0382(5) Uani 1 1 d . . . . .
O3B O 0.50855(17) 0.12375(17) 0.02345(13) 0.0411(5) Uani 1 1 d . . . . .
O4B O 0.64391(18) 0.30339(17) 0.32258(13) 0.0444(5) Uani 1 1 d . . . . .
O5B O 0.6995(2) -0.03454(16) 0.16798(14) 0.0504(6) Uani 1 1 d . . . . .
N1B N 1.08982(15) 0.27948(13) 0.29938(11) 0.0139(3) Uani 1 1 d . . . . .
N2B N 1.17996(17) 0.28601(14) 0.37155(12) 0.0190(4) Uani 1 1 d . . . . .
N3B N 1.14016(17) 0.23631(14) 0.41211(12) 0.0190(4) Uani 1 1 d . . . . .
C01A C 1.16761(18) 0.31031(15) 0.18566(14) 0.0149(4) Uani 1 1 d . . . . .
C1B C 1.02104(19) 0.19123(15) 0.37624(13) 0.0146(4) Uani 1 1 d . . . . .
C2B C 1.11033(18) 0.34421(15) 0.25581(14) 0.0149(4) Uani 1 1 d . . . . .
C4B C 1.1825(2) 0.37464(16) 0.14461(14) 0.0178(4) Uani 1 1 d . . . . .
H4B H 1.220780 0.354243 0.096629 0.021 Uiso 1 1 calc R U . . .
C5B C 1.1424(2) 0.46796(17) 0.17283(15) 0.0215(4) Uani 1 1 d . . . . .
H5B H 1.151500 0.510220 0.143161 0.026 Uiso 1 1 calc R U . . .
C6B C 1.0891(2) 0.50003(16) 0.24388(16) 0.0218(5) Uani 1 1 d . . . . .
H6B H 1.063805 0.564823 0.263301 0.026 Uiso 1 1 calc R U . . .
C7B C 1.0719(2) 0.43886(16) 0.28744(15) 0.0194(4) Uani 1 1 d . . . . .
C8B C 1.2219(2) 0.21214(16) 0.16031(15) 0.0189(4) Uani 1 1 d . . . . .
H8B H 1.173228 0.166110 0.175956 0.023 Uiso 1 1 calc R U . . .
C9B C 1.3569(2) 0.22929(19) 0.21487(17) 0.0278(5) Uani 1 1 d . . . . .
H9BA H 1.390800 0.165408 0.201289 0.042 Uiso 1 1 calc R U . . .
H9BB H 1.359719 0.259681 0.278071 0.042 Uiso 1 1 calc R U . . .
H9BC H 1.406726 0.273740 0.200148 0.042 Uiso 1 1 calc R U . . .
C10B C 1.2161(2) 0.16186(18) 0.06203(16) 0.0270(5) Uani 1 1 d . . . . .
H10D H 1.129648 0.152112 0.027497 0.041 Uiso 1 1 calc R U . . .
H10E H 1.247549 0.097158 0.049463 0.041 Uiso 1 1 calc R U . . .
H10F H 1.267279 0.203954 0.045871 0.041 Uiso 1 1 calc R U . . .
C11B C 1.0211(2) 0.47815(16) 0.36889(16) 0.0235(5) Uani 1 1 d . . . . .
H11B H 1.000806 0.420277 0.383170 0.028 Uiso 1 1 calc R U . . .
C12B C 0.9018(3) 0.5261(2) 0.3545(2) 0.0372(6) Uani 1 1 d . . . . .
H12D H 0.918089 0.581743 0.338258 0.056 Uiso 1 1 calc R U . . .
H12E H 0.873882 0.550676 0.409268 0.056 Uiso 1 1 calc R U . . .
H12F H 0.836975 0.476542 0.306908 0.056 Uiso 1 1 calc R U . . .
C13B C 1.1217(3) 0.5504(2) 0.44746(17) 0.0344(6) Uani 1 1 d . . . . .
H13D H 1.193183 0.515453 0.459503 0.052 Uiso 1 1 calc R U . . .
H13E H 1.088253 0.576545 0.499743 0.052 Uiso 1 1 calc R U . . .
H13F H 1.148207 0.605596 0.433571 0.052 Uiso 1 1 calc R U . . .
C14B C 0.9648(2) 0.13405(15) 0.42031(14) 0.0166(4) Uani 1 1 d . . . . .
C15B C 0.8276(2) 0.14881(18) 0.41403(16) 0.0229(5) Uani 1 1 d . . . . .
H15D H 0.780989 0.121219 0.351691 0.034 Uiso 1 1 calc R U . . .
H15E H 0.820201 0.220081 0.440861 0.034 Uiso 1 1 calc R U . . .
H15F H 0.793837 0.114597 0.445516 0.034 Uiso 1 1 calc R U . . .
C16B C 1.0341(2) 0.1725(2) 0.51829(16) 0.0297(5) Uani 1 1 d . . . . .
H16D H 1.120912 0.159031 0.523512 0.045 Uiso 1 1 calc R U . . .
H16E H 0.994280 0.138702 0.547526 0.045 Uiso 1 1 calc R U . . .
H16F H 1.031516 0.244412 0.546546 0.045 Uiso 1 1 calc R U . . .
C17B C 0.9747(2) 0.02300(17) 0.37410(17) 0.0274(5) Uani 1 1 d . . . . .
H17D H 0.928408 -0.001325 0.311804 0.041 Uiso 1 1 calc R U . . .
H17E H 0.939611 -0.013733 0.403141 0.041 Uiso 1 1 calc R U . . .
H17F H 1.062344 0.012949 0.377764 0.041 Uiso 1 1 calc R U . . .
C18B C 0.8583(2) 0.11012(16) 0.07211(15) 0.0201(4) Uani 1 1 d . . . . .
C19B C 0.7972(2) 0.30043(18) 0.14076(16) 0.0254(5) Uani 1 1 d . . . . .
C20B C 0.6016(2) 0.1435(2) 0.07465(16) 0.0283(5) Uani 1 1 d . . . . .
C21B C 0.6837(2) 0.2562(2) 0.26549(16) 0.0283(5) Uani 1 1 d . . . . .
C22B C 0.7246(2) 0.0428(2) 0.17084(16) 0.0291(5) Uani 1 1 d . . . . .

loop_
_atom_site_aniso_label
_atom_site_aniso_U_11
_atom_site_aniso_U_22
_atom_site_aniso_U_33
_atom_site_aniso_U_23
_atom_site_aniso_U_13
_atom_site_aniso_U_12
W1 0.01928(5) 0.02013(5) 0.01891(5) 0.00928(4) 0.01132(3) 0.00640(3)
P1 0.0138(2) 0.0158(2) 0.0142(2) 0.0074(2) 0.00576(19) 0.00526(19)
O1 0.0309(11) 0.0430(12) 0.0479(13) 0.0102(10) 0.0065(9) -0.0087(9)
O2 0.0590(13) 0.0502(12) 0.0401(11) 0.0335(10) 0.0307(10) 0.0340(11)
O3 0.0683(15) 0.0503(13) 0.0557(14) 0.0289(11) 0.0506(13) 0.0207(11)
O4 0.0372(11) 0.0394(11) 0.0308(10) 0.0094(9) 0.0065(9) -0.0042(9)
O5 0.0569(13) 0.0460(12) 0.0422(12) 0.0216(10) 0.0230(10) 0.0350(11)
N1 0.0129(8) 0.0156(8) 0.0135(8) 0.0071(7) 0.0046(6) 0.0040(6)
N2 0.0205(9) 0.0254(9) 0.0160(9) 0.0123(7) 0.0086(7) 0.0081(7)
N3 0.0212(9) 0.0223(9) 0.0187(9) 0.0117(8) 0.0084(7) 0.0076(7)
C1 0.0160(9) 0.0137(9) 0.0137(9) 0.0054(8) 0.0025(8) 0.0018(7)
C2 0.0156(9) 0.0163(9) 0.0130(9) 0.0082(8) 0.0056(8) 0.0069(8)
C3 0.0168(10) 0.0161(10) 0.0156(10) 0.0055(8) 0.0045(8) 0.0033(8)
C4 0.0234(11) 0.0146(10) 0.0200(11) 0.0066(8) 0.0050(9) 0.0034(8)
C5 0.0268(11) 0.0185(10) 0.0184(11) 0.0094(9) 0.0045(9) 0.0096(9)
C6 0.0200(10) 0.0209(11) 0.0147(10) 0.0059(8) 0.0005(8) 0.0044(8)
C7 0.0175(10) 0.0150(9) 0.0148(10) 0.0048(8) 0.0042(8) 0.0034(8)
C8 0.0192(11) 0.0163(10) 0.0255(12) 0.0061(9) -0.0028(9) 0.0015(8)
C9 0.0246(13) 0.0355(15) 0.0504(18) 0.0167(13) 0.0004(12) -0.0073(11)
C10 0.0380(15) 0.0269(13) 0.0219(12) 0.0022(10) -0.0079(11) 0.0060(11)
C11 0.0176(10) 0.0154(10) 0.0257(12) 0.0090(9) 0.0011(9) 0.0006(8)
C12 0.0393(15) 0.0226(12) 0.0256(13) 0.0021(10) 0.0009(11) -0.0015(11)
C13 0.0318(14) 0.0361(15) 0.0501(18) 0.0189(13) 0.0171(13) -0.0009(12)
C14 0.0175(10) 0.0172(10) 0.0174(10) 0.0081(8) 0.0019(8) 0.0052(8)
C15 0.0293(12) 0.0162(10) 0.0280(12) 0.0081(9) 0.0008(10) 0.0044(9)
C16 0.0322(13) 0.0309(13) 0.0195(11) 0.0153(10) 0.0041(10) 0.0106(10)
C17 0.0162(10) 0.0277(12) 0.0258(12) 0.0103(10) 0.0008(9) 0.0063(9)
C18 0.0272(13) 0.0312(13) 0.0356(14) 0.0147(11) 0.0176(11) 0.0070(11)
C19 0.0363(13) 0.0313(13) 0.0244(12) 0.0143(10) 0.0202(11) 0.0115(11)
C20 0.0376(14) 0.0284(13) 0.0363(14) 0.0159(11) 0.0232(12) 0.0116(11)
C21 0.0288(12) 0.0283(12) 0.0187(11) 0.0108(10) 0.0123(10) 0.0082(10)
C22 0.0285(12) 0.0317(13) 0.0251(12) 0.0110(10) 0.0131(10) 0.0109(10)
W1B 0.01223(4) 0.02380(5) 0.01372(4) 0.00836(3) 0.00210(3) 0.00134(3)
P1B 0.0123(2) 0.0152(2) 0.0134(2) 0.00730(19) 0.00291(19) 0.00032(19)
O1B 0.0295(9) 0.0371(10) 0.0257(9) 0.0081(8) 0.0123(8) 0.0091(8)
O2B 0.0480(12) 0.0335(10) 0.0420(11) 0.0255(9) 0.0094(9) 0.0122(9)
O3B 0.0194(9) 0.0712(15) 0.0280(10) 0.0195(10) -0.0020(8) 0.0019(9)
O4B 0.0299(10) 0.0725(15) 0.0279(10) 0.0133(10) 0.0121(8) 0.0225(10)
O5B 0.0653(15) 0.0411(12) 0.0379(12) 0.0212(10) -0.0067(10) -0.0257(11)
N1B 0.0112(8) 0.0169(8) 0.0145(8) 0.0078(7) 0.0021(6) 0.0005(6)
N2B 0.0157(8) 0.0237(9) 0.0187(9) 0.0117(8) 0.0008(7) -0.0011(7)
N3B 0.0179(9) 0.0226(9) 0.0182(9) 0.0115(7) 0.0020(7) -0.0002(7)
C01A 0.0122(9) 0.0166(10) 0.0155(10) 0.0070(8) 0.0019(8) 0.0001(7)
C1B 0.0155(9) 0.0144(9) 0.0140(9) 0.0061(8) 0.0032(8) 0.0023(7)
C2B 0.0133(9) 0.0169(10) 0.0170(10) 0.0098(8) 0.0034(8) -0.0003(7)
C4B 0.0180(10) 0.0212(10) 0.0159(10) 0.0086(8) 0.0058(8) 0.0009(8)
C5B 0.0245(11) 0.0209(11) 0.0258(12) 0.0148(9) 0.0090(9) 0.0037(9)
C6B 0.0273(12) 0.0173(10) 0.0274(12) 0.0123(9) 0.0133(10) 0.0068(9)
C7B 0.0195(10) 0.0176(10) 0.0232(11) 0.0082(9) 0.0092(9) 0.0029(8)
C8B 0.0203(10) 0.0162(10) 0.0216(11) 0.0078(8) 0.0076(9) 0.0018(8)
C9B 0.0220(12) 0.0300(13) 0.0349(14) 0.0156(11) 0.0084(10) 0.0085(10)
C10B 0.0282(12) 0.0238(12) 0.0258(12) 0.0042(10) 0.0107(10) 0.0013(10)
C11B 0.0324(12) 0.0180(10) 0.0277(12) 0.0101(9) 0.0201(10) 0.0054(9)
C12B 0.0377(15) 0.0357(14) 0.0411(16) 0.0105(12) 0.0233(13) 0.0140(12)
C13B 0.0423(15) 0.0352(14) 0.0244(13) 0.0068(11) 0.0158(12) -0.0040(12)
C14B 0.0194(10) 0.0175(10) 0.0167(10) 0.0105(8) 0.0056(8) 0.0022(8)
C15B 0.0211(11) 0.0297(12) 0.0247(12) 0.0156(10) 0.0103(9) 0.0033(9)
C16B 0.0345(14) 0.0372(14) 0.0199(12) 0.0179(11) 0.0012(10) -0.0063(11)
C17B 0.0345(13) 0.0193(11) 0.0360(14) 0.0144(10) 0.0174(11) 0.0041(10)
C18B 0.0182(10) 0.0225(11) 0.0172(10) 0.0083(9) -0.0006(8) 0.0000(8)
C19B 0.0245(12) 0.0271(12) 0.0247(12) 0.0105(10) 0.0052(10) 0.0094(9)
C20B 0.0194(11) 0.0435(15) 0.0229(12) 0.0141(11) 0.0059(10) 0.0028(10)
C21B 0.0146(10) 0.0449(15) 0.0236(12) 0.0135(11) 0.0011(9) 0.0063(10)
C22B 0.0281(12) 0.0370(14) 0.0180(11) 0.0118(10) -0.0021(10) -0.0081(11)

loop_
_atom_type_symbol
_atom_type_description
_atom_type_scat_dispersion_real
_atom_type_scat_dispersion_imag
_atom_type_scat_source
C C 0.0033 0.0016 'International Tables Vol C Tables 4.2.6.8 and 6.1.1.4'
H H 0.0000 0.0000 'International Tables Vol C Tables 4.2.6.8 and 6.1.1.4'
N N 0.0061 0.0033 'International Tables Vol C Tables 4.2.6.8 and 6.1.1.4'
O O 0.0106 0.0060 'International Tables Vol C Tables 4.2.6.8 and 6.1.1.4'
P P 0.1023 0.0942 'International Tables Vol C Tables 4.2.6.8 and 6.1.1.4'
W W -0.8490 6.8722 'International Tables Vol C Tables 4.2.6.8 and 6.1.1.4'

loop_
_geom_angle_atom_site_label_1
_geom_angle_atom_site_label_2
_geom_angle_atom_site_label_3
_geom_angle
_geom_angle_site_symmetry_1
_geom_angle_site_symmetry_3
_geom_angle_publ_flag
C20 W1 C22 87.47(10) . . ?
C20 W1 C21 90.20(10) . . ?
C22 W1 C21 86.58(10) . . ?
C20 W1 C19 86.51(10) . . ?
C22 W1 C19 172.66(9) . . ?
C21 W1 C19 89.25(10) . . ?
C20 W1 C18 90.89(11) . . ?
C22 W1 C18 91.52(10) . . ?
C21 W1 C18 177.76(9) . . ?
C19 W1 C18 92.77(10) . . ?
C20 W1 P1 176.17(8) . . ?
C22 W1 P1 93.24(7) . . ?
C21 W1 P1 93.60(6) . . ?
C19 W1 P1 93.04(6) . . ?
C18 W1 P1 85.33(7) . . ?
N1 P1 C1 88.67(9) . . ?
N1 P1 W1 126.61(6) . . ?
C1 P1 W1 144.14(7) . . ?
N2 N1 C2 117.28(16) . . ?
N2 N1 P1 114.45(13) . . ?
C2 N1 P1 128.07(14) . . ?
N3 N2 N1 110.82(16) . . ?
N2 N3 C1 115.31(17) . . ?
N3 C1 C14 120.26(18) . . ?
N3 C1 P1 110.73(15) . . ?
C14 C1 P1 129.01(16) . . ?
C7 C2 C3 122.98(18) . . ?
C7 C2 N1 119.01(18) . . ?
C3 C2 N1 118.00(18) . . ?
C4 C3 C2 117.15(19) . . ?
C4 C3 C8 120.20(19) . . ?
C2 C3 C8 122.63(18) . . ?
C5 C4 C3 121.0(2) . . ?
C5 C4 H4 119.5 . . ?
C3 C4 H4 119.5 . . ?
C4 C5 C6 120.5(2) . . ?
C4 C5 H5 119.8 . . ?
C6 C5 H5 119.8 . . ?
C5 C6 C7 120.8(2) . . ?
C5 C6 H6 119.6 . . ?
C7 C6 H6 119.6 . . ?
C6 C7 C2 117.57(19) . . ?
C6 C7 C11 119.86(19) . . ?
C2 C7 C11 122.56(18) . . ?
C3 C8 C9 112.6(2) . . ?
C3 C8 C10 109.34(19) . . ?
C9 C8 C10 110.9(2) . . ?
C3 C8 H8 107.9 . . ?
C9 C8 H8 107.9 . . ?
C10 C8 H8 107.9 . . ?
C8 C9 H9A 109.5 . . ?
C8 C9 H9B 109.5 . . ?
H9A C9 H9B 109.5 . . ?
C8 C9 H9C 109.5 . . ?
H9A C9 H9C 109.5 . . ?
H9B C9 H9C 109.5 . . ?
C8 C10 H10A 109.5 . . ?
C8 C10 H10B 109.5 . . ?
H10A C10 H10B 109.5 . . ?
C8 C10 H10C 109.5 . . ?
H10A C10 H10C 109.5 . . ?
H10B C10 H10C 109.5 . . ?
C12 C11 C7 111.71(19) . . ?
C12 C11 C13 110.7(2) . . ?
C7 C11 C13 110.46(19) . . ?
C12 C11 H11 108.0 . . ?
C7 C11 H11 108.0 . . ?
C13 C11 H11 108.0 . . ?
C11 C12 H12A 109.5 . . ?
C11 C12 H12B 109.5 . . ?
H12A C12 H12B 109.5 . . ?
C11 C12 H12C 109.5 . . ?
H12A C12 H12C 109.5 . . ?
H12B C12 H12C 109.5 . . ?
C11 C13 H13A 109.5 . . ?
C11 C13 H13B 109.5 . . ?
H13A C13 H13B 109.5 . . ?
C11 C13 H13C 109.5 . . ?
H13A C13 H13C 109.5 . . ?
H13B C13 H13C 109.5 . . ?
C1 C14 C16 110.24(18) . . ?
C1 C14 C17 109.47(17) . . ?
C16 C14 C17 108.44(19) . . ?
C1 C14 C15 109.54(18) . . ?
C16 C14 C15 109.53(19) . . ?
C17 C14 C15 109.59(19) . . ?
C14 C15 H15A 109.5 . . ?
C14 C15 H15B 109.5 . . ?
H15A C15 H15B 109.5 . . ?
C14 C15 H15C 109.5 . . ?
H15A C15 H15C 109.5 . . ?
H15B C15 H15C 109.5 . . ?
C14 C16 H16A 109.5 . . ?
C14 C16 H16B 109.5 . . ?
H16A C16 H16B 109.5 . . ?
C14 C16 H16C 109.5 . . ?
H16A C16 H16C 109.5 . . ?
H16B C16 H16C 109.5 . . ?
C14 C17 H17A 109.5 . . ?
C14 C17 H17B 109.5 . . ?
H17A C17 H17B 109.5 . . ?
C14 C17 H17C 109.5 . . ?
H17A C17 H17C 109.5 . . ?
H17B C17 H17C 109.5 . . ?
O1 C18 W1 177.6(2) . . ?
O2 C19 W1 174.3(2) . . ?
O3 C20 W1 179.5(3) . . ?
O4 C21 W1 177.6(2) . . ?
O5 C22 W1 176.2(2) . . ?
C20B W1B C18B 91.86(9) . . ?
C20B W1B C22B 85.82(10) . . ?
C18B W1B C22B 89.66(10) . . ?
C20B W1B C19B 87.78(10) . . ?
C18B W1B C19B 84.33(9) . . ?
C22B W1B C19B 171.08(10) . . ?
C20B W1B C21B 91.43(10) . . ?
C18B W1B C21B 174.55(9) . . ?
C22B W1B C21B 94.91(11) . . ?
C19B W1B C21B 91.46(10) . . ?
C20B W1B P1B 175.53(7) . . ?
C18B W1B P1B 91.02(6) . . ?
C22B W1B P1B 90.78(7) . . ?
C19B W1B P1B 95.91(7) . . ?
C21B W1B P1B 85.96(6) . . ?
N1B P1B C1B 88.79(9) . . ?
N1B P1B W1B 128.04(6) . . ?
C1B P1B W1B 143.17(7) . . ?
N2B N1B C2B 117.66(16) . . ?
N2B N1B P1B 114.37(13) . . ?
C2B N1B P1B 126.86(14) . . ?
N3B N2B N1B 110.57(17) . . ?
N2B N3B C1B 115.71(17) . . ?
C4B C01A C2B 117.06(19) . . ?
C4B C01A C8B 120.83(19) . . ?
C2B C01A C8B 121.89(18) . . ?
N3B C1B C14B 119.68(18) . . ?
N3B C1B P1B 110.55(15) . . ?
C14B C1B P1B 129.76(15) . . ?
C7B C2B C01A 123.46(18) . . ?
C7B C2B N1B 117.21(18) . . ?
C01A C2B N1B 119.33(18) . . ?
C5B C4B C01A 120.9(2) . . ?
C5B C4B H4B 119.6 . . ?
C01A C4B H4B 119.6 . . ?
C6B C5B C4B 120.5(2) . . ?
C6B C5B H5B 119.8 . . ?
C4B C5B H5B 119.8 . . ?
C5B C6B C7B 121.1(2) . . ?
C5B C6B H6B 119.5 . . ?
C7B C6B H6B 119.5 . . ?
C6B C7B C2B 117.0(2) . . ?
C6B C7B C11B 120.05(19) . . ?
C2B C7B C11B 122.85(19) . . ?
C01A C8B C10B 113.57(18) . . ?
C01A C8B C9B 109.20(18) . . ?
C10B C8B C9B 109.89(19) . . ?
C01A C8B H8B 108.0 . . ?
C10B C8B H8B 108.0 . . ?
C9B C8B H8B 108.0 . . ?
C8B C9B H9BA 109.5 . . ?
C8B C9B H9BB 109.5 . . ?
H9BA C9B H9BB 109.5 . . ?
C8B C9B H9BC 109.5 . . ?
H9BA C9B H9BC 109.5 . . ?
H9BB C9B H9BC 109.5 . . ?
C8B C10B H10D 109.5 . . ?
C8B C10B H10E 109.5 . . ?
H10D C10B H10E 109.5 . . ?
C8B C10B H10F 109.5 . . ?
H10D C10B H10F 109.5 . . ?
H10E C10B H10F 109.5 . . ?
C7B C11B C13B 109.63(19) . . ?
C7B C11B C12B 113.0(2) . . ?
C13B C11B C12B 111.3(2) . . ?
C7B C11B H11B 107.6 . . ?
C13B C11B H11B 107.6 . . ?
C12B C11B H11B 107.6 . . ?
C11B C12B H12D 109.5 . . ?
C11B C12B H12E 109.5 . . ?
H12D C12B H12E 109.5 . . ?
C11B C12B H12F 109.5 . . ?
H12D C12B H12F 109.5 . . ?
H12E C12B H12F 109.5 . . ?
C11B C13B H13D 109.5 . . ?
C11B C13B H13E 109.5 . . ?
H13D C13B H13E 109.5 . . ?
C11B C13B H13F 109.5 . . ?
H13D C13B H13F 109.5 . . ?
H13E C13B H13F 109.5 . . ?
C1B C14B C15B 110.37(17) . . ?
C1B C14B C17B 109.49(17) . . ?
C15B C14B C17B 108.99(18) . . ?
C1B C14B C16B 109.55(18) . . ?
C15B C14B C16B 108.41(19) . . ?
C17B C14B C16B 110.03(19) . . ?
C14B C15B H15D 109.5 . . ?
C14B C15B H15E 109.5 . . ?
H15D C15B H15E 109.5 . . ?
C14B C15B H15F 109.5 . . ?
H15D C15B H15F 109.5 . . ?
H15E C15B H15F 109.5 . . ?
C14B C16B H16D 109.5 . . ?
C14B C16B H16E 109.5 . . ?
H16D C16B H16E 109.5 . . ?
C14B C16B H16F 109.5 . . ?
H16D C16B H16F 109.5 . . ?
H16E C16B H16F 109.5 . . ?
C14B C17B H17D 109.5 . . ?
C14B C17B H17E 109.5 . . ?
H17D C17B H17E 109.5 . . ?
C14B C17B H17F 109.5 . . ?
H17D C17B H17F 109.5 . . ?
H17E C17B H17F 109.5 . . ?
O1B C18B W1B 177.0(2) . . ?
O2B C19B W1B 173.1(2) . . ?
O3B C20B W1B 179.0(2) . . ?
O4B C21B W1B 176.5(2) . . ?
O5B C22B W1B 175.9(2) . . ?

loop_
_geom_bond_atom_site_label_1
_geom_bond_atom_site_label_2
_geom_bond_distance
_geom_bond_site_symmetry_2
_geom_bond_publ_flag
W1 C20 2.004(2) . ?
W1 C22 2.036(2) . ?
W1 C21 2.041(3) . ?
W1 C19 2.054(2) . ?
W1 C18 2.055(3) . ?
W1 P1 2.4512(5) . ?
P1 N1 1.6747(17) . ?
P1 C1 1.712(2) . ?
O1 C18 1.136(3) . ?
O2 C19 1.141(3) . ?
O3 C20 1.142(3) . ?
O4 C21 1.139(3) . ?
O5 C22 1.139(3) . ?
N1 N2 1.358(2) . ?
N1 C2 1.446(2) . ?
N2 N3 1.303(2) . ?
N3 C1 1.357(3) . ?
C1 C14 1.521(3) . ?
C2 C7 1.397(3) . ?
C2 C3 1.401(3) . ?
C3 C4 1.395(3) . ?
C3 C8 1.520(3) . ?
C4 C5 1.381(3) . ?
C4 H4 0.9500 . ?
C5 C6 1.387(3) . ?
C5 H5 0.9500 . ?
C6 C7 1.389(3) . ?
C6 H6 0.9500 . ?
C7 C11 1.519(3) . ?
C8 C9 1.528(4) . ?
C8 C10 1.530(3) . ?
C8 H8 1.0000 . ?
C9 H9A 0.9800 . ?
C9 H9B 0.9800 . ?
C9 H9C 0.9800 . ?
C10 H10A 0.9800 . ?
C10 H10B 0.9800 . ?
C10 H10C 0.9800 . ?
C11 C12 1.517(3) . ?
C11 C13 1.529(3) . ?
C11 H11 1.0000 . ?
C12 H12A 0.9800 . ?
C12 H12B 0.9800 . ?
C12 H12C 0.9800 . ?
C13 H13A 0.9800 . ?
C13 H13B 0.9800 . ?
C13 H13C 0.9800 . ?
C14 C16 1.530(3) . ?
C14 C17 1.531(3) . ?
C14 C15 1.534(3) . ?
C15 H15A 0.9800 . ?
C15 H15B 0.9800 . ?
C15 H15C 0.9800 . ?
C16 H16A 0.9800 . ?
C16 H16B 0.9800 . ?
C16 H16C 0.9800 . ?
C17 H17A 0.9800 . ?
C17 H17B 0.9800 . ?
C17 H17C 0.9800 . ?
W1B C20B 2.015(2) . ?
W1B C18B 2.038(2) . ?
W1B C22B 2.040(3) . ?
W1B C19B 2.054(2) . ?
W1B C21B 2.055(3) . ?
W1B P1B 2.4398(5) . ?
P1B N1B 1.6783(17) . ?
P1B C1B 1.713(2) . ?
O1B C18B 1.135(3) . ?
O2B C19B 1.138(3) . ?
O3B C20B 1.137(3) . ?
O4B C21B 1.139(3) . ?
O5B C22B 1.140(3) . ?
N1B N2B 1.363(2) . ?
N1B C2B 1.447(2) . ?
N2B N3B 1.303(2) . ?
N3B C1B 1.359(3) . ?
C01A C4B 1.393(3) . ?
C01A C2B 1.400(3) . ?
C01A C8B 1.517(3) . ?
C1B C14B 1.519(3) . ?
C2B C7B 1.398(3) . ?
C4B C5B 1.386(3) . ?
C4B H4B 0.9500 . ?
C5B C6B 1.383(3) . ?
C5B H5B 0.9500 . ?
C6B C7B 1.393(3) . ?
C6B H6B 0.9500 . ?
C7B C11B 1.517(3) . ?
C8B C10B 1.522(3) . ?
C8B C9B 1.532(3) . ?
C8B H8B 1.0000 . ?
C9B H9BA 0.9800 . ?
C9B H9BB 0.9800 . ?
C9B H9BC 0.9800 . ?
C10B H10D 0.9800 . ?
C10B H10E 0.9800 . ?
C10B H10F 0.9800 . ?
C11B C13B 1.527(4) . ?
C11B C12B 1.529(4) . ?
C11B H11B 1.0000 . ?
C12B H12D 0.9800 . ?
C12B H12E 0.9800 . ?
C12B H12F 0.9800 . ?
C13B H13D 0.9800 . ?
C13B H13E 0.9800 . ?
C13B H13F 0.9800 . ?
C14B C15B 1.530(3) . ?
C14B C17B 1.530(3) . ?
C14B C16B 1.531(3) . ?
C15B H15D 0.9800 . ?
C15B H15E 0.9800 . ?
C15B H15F 0.9800 . ?
C16B H16D 0.9800 . ?
C16B H16E 0.9800 . ?
C16B H16F 0.9800 . ?
C17B H17D 0.9800 . ?
C17B H17E 0.9800 . ?
C17B H17F 0.9800 . ?

loop_
_geom_torsion_atom_site_label_1
_geom_torsion_atom_site_label_2
_geom_torsion_atom_site_label_3
_geom_torsion_atom_site_label_4
_geom_torsion
_geom_torsion_site_symmetry_1
_geom_torsion_site_symmetry_2
_geom_torsion_site_symmetry_3
_geom_torsion_site_symmetry_4
_geom_torsion_publ_flag
C1 P1 N1 N2 -0.93(15) . . . . ?
W1 P1 N1 N2 -174.00(11) . . . . ?
C1 P1 N1 C2 173.70(18) . . . . ?
W1 P1 N1 C2 0.6(2) . . . . ?
C2 N1 N2 N3 -174.85(18) . . . . ?
P1 N1 N2 N3 0.4(2) . . . . ?
N1 N2 N3 C1 0.6(3) . . . . ?
N2 N3 C1 C14 178.52(18) . . . . ?
N2 N3 C1 P1 -1.3(2) . . . . ?
N1 P1 C1 N3 1.20(16) . . . . ?
W1 P1 C1 N3 171.69(10) . . . . ?
N1 P1 C1 C14 -178.6(2) . . . . ?
W1 P1 C1 C14 -8.1(3) . . . . ?
N2 N1 C2 C7 -92.8(2) . . . . ?
P1 N1 C2 C7 92.7(2) . . . . ?
N2 N1 C2 C3 86.3(2) . . . . ?
P1 N1 C2 C3 -88.1(2) . . . . ?
C7 C2 C3 C4 -1.0(3) . . . . ?
N1 C2 C3 C4 179.80(18) . . . . ?
C7 C2 C3 C8 177.1(2) . . . . ?
N1 C2 C3 C8 -2.0(3) . . . . ?
C2 C3 C4 C5 0.0(3) . . . . ?
C8 C3 C4 C5 -178.3(2) . . . . ?
C3 C4 C5 C6 0.9(3) . . . . ?
C4 C5 C6 C7 -0.7(3) . . . . ?
C5 C6 C7 C2 -0.3(3) . . . . ?
C5 C6 C7 C11 178.5(2) . . . . ?
C3 C2 C7 C6 1.2(3) . . . . ?
N1 C2 C7 C6 -179.63(18) . . . . ?
C3 C2 C7 C11 -177.6(2) . . . . ?
N1 C2 C7 C11 1.6(3) . . . . ?
C4 C3 C8 C9 -45.2(3) . . . . ?
C2 C3 C8 C9 136.7(2) . . . . ?
C4 C3 C8 C10 78.6(3) . . . . ?
C2 C3 C8 C10 -99.5(2) . . . . ?
C6 C7 C11 C12 52.4(3) . . . . ?
C2 C7 C11 C12 -128.8(2) . . . . ?
C6 C7 C11 C13 -71.2(3) . . . . ?
C2 C7 C11 C13 107.6(2) . . . . ?
N3 C1 C14 C16 -10.6(3) . . . . ?
P1 C1 C14 C16 169.14(17) . . . . ?
N3 C1 C14 C17 -129.8(2) . . . . ?
P1 C1 C14 C17 49.9(3) . . . . ?
N3 C1 C14 C15 110.0(2) . . . . ?
P1 C1 C14 C15 -70.3(2) . . . . ?
C1B P1B N1B N2B -0.11(16) . . . . ?
W1B P1B N1B N2B 179.79(11) . . . . ?
C1B P1B N1B C2B -167.69(18) . . . . ?
W1B P1B N1B C2B 12.2(2) . . . . ?
C2B N1B N2B N3B 169.39(18) . . . . ?
P1B N1B N2B N3B 0.6(2) . . . . ?
N1B N2B N3B C1B -0.9(3) . . . . ?
N2B N3B C1B C14B -178.19(18) . . . . ?
N2B N3B C1B P1B 0.8(2) . . . . ?
N1B P1B C1B N3B -0.38(16) . . . . ?
W1B P1B C1B N3B 179.74(10) . . . . ?
N1B P1B C1B C14B 178.5(2) . . . . ?
W1B P1B C1B C14B -1.4(3) . . . . ?
C4B C01A C2B C7B -2.0(3) . . . . ?
C8B C01A C2B C7B 172.6(2) . . . . ?
C4B C01A C2B N1B 178.53(18) . . . . ?
C8B C01A C2B N1B -6.9(3) . . . . ?
N2B N1B C2B C7B -87.7(2) . . . . ?
P1B N1B C2B C7B 79.5(2) . . . . ?
N2B N1B C2B C01A 91.7(2) . . . . ?
P1B N1B C2B C01A -101.0(2) . . . . ?
C2B C01A C4B C5B 0.2(3) . . . . ?
C8B C01A C4B C5B -174.4(2) . . . . ?
C01A C4B C5B C6B 1.5(3) . . . . ?
C4B C5B C6B C7B -1.5(4) . . . . ?
C5B C6B C7B C2B -0.3(3) . . . . ?
C5B C6B C7B C11B 176.0(2) . . . . ?
C01A C2B C7B C6B 2.0(3) . . . . ?
N1B C2B C7B C6B -178.49(19) . . . . ?
C01A C2B C7B C11B -174.1(2) . . . . ?
N1B C2B C7B C11B 5.4(3) . . . . ?
C4B C01A C8B C10B -36.5(3) . . . . ?
C2B C01A C8B C10B 149.1(2) . . . . ?
C4B C01A C8B C9B 86.5(2) . . . . ?
C2B C01A C8B C9B -87.8(2) . . . . ?
C6B C7B C11B C13B -73.8(3) . . . . ?
C2B C7B C11B C13B 102.2(3) . . . . ?
C6B C7B C11B C12B 51.0(3) . . . . ?
C2B C7B C11B C12B -133.0(2) . . . . ?
N3B C1B C14B C15B 142.7(2) . . . . ?
P1B C1B C14B C15B -36.1(3) . . . . ?
N3B C1B C14B C17B -97.3(2) . . . . ?
P1B C1B C14B C17B 83.9(2) . . . . ?
N3B C1B C14B C16B 23.4(3) . . . . ?
P1B C1B C14B C16B -155.40(18) . . . . ?
